data_8101038
loop_
_publ_author_name
'Bekaert, A.'
'Barberan, O.'
'Kaloun, E. B.'
'Danan, A.'
'Brion, J. D.'
'Lemoine, L.'
'Viossat, B.'

_publ_section_title
;
Crystal structure of N-methylpyrrolidone-2-one-N-methylpyrrolidine-
2-onium perbromide, C~10~H~19~Br~3~N~2~O~2~
;
_journal_issue 3
_journal_name_full 'Zeitschrift f\"ur Kristallographie - New Crystal Structures'
_journal_page_first 457
_journal_page_last 458
_journal_volume 216
_journal_year 2001
_chemical_formula_structural 'C10 H19 Br3 N2 O2'
_chemical_formula_sum 'C5 H9.5 Br1.5 N O'
_chemical_formula_weight 219.50
_chemical_melting_point 396.1(10)
_space_group_IT_number 14
_symmetry_cell_setting monoclinic
_symmetry_space_group_name_Hall '-P 2yn'
_symmetry_space_group_name_H-M 'P 1 21/n 1'
_cell_angle_alpha 90.00
_cell_angle_beta 107.42(1)
_cell_angle_gamma 90.00
_cell_formula_units_Z 2
_cell_length_a 7.680(2)
_cell_length_b 10.621(1)
_cell_length_c 9.975(2)
_cell_measurement_temperature 293(2)
_cell_volume 776.3(3)
_diffrn_ambient_temperature 293(2)
_exptl_crystal_density_diffrn 1.878
_exptl_crystal_density_meas 1.86
_cod_depositor_comments
;
The following automatic conversions were performed:

'_chemical_melting_point' value '122-124 oC' was changed to
'396.1(10)' - it was converted from degrees Celsius(C) to Kelvins(K),
the average value was taken and precision was estimated.

Automatic conversion script
Id: cif_fix_values 1646 2011-03-28 12:23:43Z adriana 
;
_cod_original_sg_symbol_H-M 'P 21/n'
_cod_original_formula_sum 'C5 H9.50 Br1.50 N O'
_cod_database_code 8101038

loop_
_symmetry_equiv_pos_as_xyz
'x, y, z'
'-x+1/2, y+1/2, -z+1/2'
'-x, -y, -z'
'x-1/2, -y-1/2, z-1/2'

loop_
_atom_site_label
_atom_site_type_symbol
_atom_site_fract_x
_atom_site_fract_y
_atom_site_fract_z
_atom_site_U_iso_or_equiv
_atom_site_adp_type
_atom_site_occupancy
_atom_site_symmetry_multiplicity
_atom_site_calc_flag
_atom_site_refinement_flags
_atom_site_disorder_assembly
_atom_site_disorder_group
Br1 Br 0.5000 0.5000 0.5000 0.0664(4) Uani 1 2 d S . .
Br2 Br 0.72495(10) 0.48737(8) 0.35973(9) 0.0921(4) Uani 1 4 d . . .
N1 N 0.1527(5) 0.1977(3) 0.3929(4) 0.0517(9) Uani 1 4 d . . .
O2 O 0.3600(5) 0.0517(3) 0.4999(4) 0.0654(10) Uani 1 4 d . . .
H2 H 0.46(3) 0.040(18) 0.51(2) 0.113(8) Uiso 0.50 4 d P . .
C2 C 0.3012(5) 0.1332(4) 0.4037(4) 0.0481(10) Uani 1 4 d . . .
C3 C 0.3863(7) 0.1724(5) 0.2955(6) 0.0642(12) Uani 1 4 d . . .
H31 H 0.3955 0.1016 0.2365 0.113(8) Uiso 1 4 calc R . .
H32 H 0.5076 0.2061 0.3389 0.113(8) Uiso 1 4 calc R . .
C4 C 0.2618(7) 0.2724(4) 0.2103(5) 0.0582(11) Uani 1 4 d . . .
H41 H 0.2149 0.2471 0.1126 0.113(8) Uiso 1 4 calc R . .
H42 H 0.3265 0.3515 0.2152 0.113(8) Uiso 1 4 calc R . .
C5 C 0.1072(6) 0.2855(4) 0.2757(4) 0.0673(13) Uani 1 4 d . . .
H51 H 0.1005 0.3709 0.3082 0.113(8) Uiso 1 4 calc R . .
H52 H -0.0089 0.2638 0.2083 0.113(8) Uiso 1 4 calc R . .
C6 C 0.0392(6) 0.1848(4) 0.4845(4) 0.0756(15) Uani 1 4 d R . .
H61 H -0.0623 0.2416 0.4548 0.113(8) Uiso 1 4 calc R . .
H62 H 0.1095 0.2043 0.5792 0.113(8) Uiso 1 4 calc R . .
H63 H -0.0049 0.0999 0.4803 0.113(8) Uiso 1 4 calc R . .

loop_
_atom_site_aniso_label
_atom_site_aniso_U_11
_atom_site_aniso_U_22
_atom_site_aniso_U_33
_atom_site_aniso_U_23
_atom_site_aniso_U_13
_atom_site_aniso_U_12
Br1 0.0675(6) 0.0600(6) 0.0625(6) -0.0098(4) 0.0057(4) 0.0126(3)
Br2 0.0862(6) 0.1014(6) 0.0959(7) -0.0131(4) 0.0382(5) 0.0084(3)
N1 0.0558(19) 0.0507(18) 0.0530(19) 0.007(2) 0.0227(17) 0.0060(16)
O2 0.073(2) 0.060(2) 0.058(2) 0.009(2) 0.0122(18) 0.0145(17)
C2 0.0510(19) 0.047(2) 0.042(2) -0.004(2) 0.0077(17) 0.0026(18)
C3 0.073(3) 0.065(3) 0.064(3) 0.004(3) 0.034(2) 0.008(2)
C4 0.069(3) 0.054(2) 0.053(2) 0.005(2) 0.020(2) -0.005(2)
C5 0.078(3) 0.064(3) 0.064(3) 0.021(3) 0.028(2) 0.015(3)
C6 0.080(3) 0.083(3) 0.076(3) 0.011(3) 0.041(3) 0.006(3)

loop_
_geom_bond_atom_site_label_1
_geom_bond_atom_site_label_2
_geom_bond_distance
_geom_bond_site_symmetry_2
_geom_bond_publ_flag
Br1 Br2 2.5314(8) 3_666 ?
Br1 Br2 2.5314(8) . ?
N1 C2 1.307(5) . ?
N1 C6 1.445(5) . ?
N1 C5 1.454(5) . ?
O2 C2 1.271(6) . ?
C2 C3 1.479(6) . ?
C3 C4 1.510(7) . ?
C4 C5 1.522(6) . ?
